data_1561246
loop_
_publ_author_name
'Pflug, Christian'
'Franz, Alexandra'
'Kohlmann, Holger'

_publ_section_title
;
 Crystal structure and europium luminescence of NaMgH3&#x2212;xFx
;
_journal_name_full 'Journal of Solid State Chemistry'
_journal_page_first 391
_journal_page_last 396
_journal_paper_doi 10.1016/j.jssc.2017.10.034
_journal_volume 258
_journal_year 2018
_chemical_formula_iupac NaMgD2F
_chemical_formula_sum 'D2 F Mg Na'
_chemical_formula_weight 70.32
_space_group_IT_number 62
_space_group_name_Hall '-P 2ac 2n'
_space_group_name_H-M_alt 'P n m a'
_symmetry_cell_setting orthorhombic
_symmetry_Int_Tables_number 62
_symmetry_space_group_name_Hall '-P 2ac 2n'
_symmetry_space_group_name_H-M 'P n m a'
_cell_angle_alpha 90.00000
_cell_angle_beta 90.00000
_cell_angle_gamma 90.00000
_cell_formula_units_Z 4
_cell_length_a 5.4658(3)
_cell_length_b 7.6820(4)
_cell_length_c 5.3921(3)
_cell_measurement_temperature 298
_cell_volume 226.40(2)
_computing_cell_refinement FullProf
_computing_data_collection CARESS
_computing_molecular_graphics Diamond3.0
_computing_publication_material WinPLOTR
_computing_structure_refinement FULLPROF
_computing_structure_solution ICSD
_diffrn_ambient_temperature 298
_diffrn_detector 'Eight area detectors (300 mm x 300 mm)'
_diffrn_measurement_device_type 'E9, HZB'
_diffrn_radiation_monochromator
;Axially focusing, Riso design,
 300 mm height, 19 Germanium composite plates 
 with reflecting planes (311), (511), and (711)(511) 
normal to crystal surface, Mosaicity FWHM = 17
;
_diffrn_radiation_type neutron
_diffrn_radiation_wavelength 1.79810
_diffrn_source 'nuclear reactor'
_diffrn_source_type 'E9, HZB'
_pd_char_colour white
_pd_meas_2theta_range_inc 0.075035
_pd_meas_2theta_range_max 141.79100
_pd_meas_2theta_range_min -8.95873
_pd_meas_number_of_points 2011
_pd_meas_scan_method step
_pd_proc_2theta_range_inc 0.075035
_pd_proc_2theta_range_max 141.8568
_pd_proc_2theta_range_min 22.0
_pd_proc_ls_background_function 'linear interpolation between 17 manually defined background points '
_pd_proc_ls_profile_function
;'pseudo-Voigt function with U = 0.341(18), V = -0.524(28), 
W = 0.368(10), \h~0~ = 0.00001, X = 0.0033(2);
 asymmetry correction with P~1~ = -0.012(10)
 on reflections with 2\q < 140\%' 
;
_pd_proc_ls_prof_R_factor 0.028469
_pd_proc_ls_prof_wR_expected 0.020651
_pd_proc_ls_prof_wR_factor 0.036079
_pd_proc_wavelength 1.798100
_pd_spec_mounting ' Vanadium'
_pd_spec_shape cylinder
_refine_ls_extinction_coef .
_refine_ls_extinction_method none
_refine_ls_goodness_of_fit_all 1.7471
_refine_ls_matrix_type fullcycle
_refine_ls_number_constraints 7
_refine_ls_number_parameters 27
_refine_ls_number_reflns 153
_refine_ls_number_restraints 0
_refine_ls_R_I_factor 0.072707
_refine_ls_shift/su_max 0.1
_refine_ls_structure_factor_coef Inet
_refine_ls_weighting_scheme sigma
_refine_ls_wR_factor_all 5.56
_cod_data_source_file JSSC-2018-258-391.cif
_cod_data_source_block 2
_cod_original_cell_volume 226.41(2)
_cod_original_formula_sum D2F1Mg1Na1
_cod_database_code 1561246
_pd_proc_ls_prof_cr_factor 0.145149
_pd_proc_ls_prof_cwr_factor 0.121390
_pd_proc_ls_prof_cwr_expected 0.0669483
_pd_proc_ls_prof_chi2 3.0522
_pd_proc_ls_prof_echi2 3.0522

loop_
_symmetry_equiv_pos_as_xyz
x,y,z
x+1/2,-y+1/2,-z+1/2
-x,y+1/2,-z
-x+1/2,-y,z+1/2
-x,-y,-z
-x+1/2,y+1/2,z+1/2
x,-y+1/2,z
x+1/2,y,-z+1/2

loop_
_atom_site_label
_atom_site_fract_x
_atom_site_fract_y
_atom_site_fract_z
_atom_site_U_iso_or_equiv
_atom_site_occupancy
_atom_site_adp_type
_atom_site_type_symbol
Na1 0.0327(9) 0.25000 -0.0055(11) 0.0218(9) 1.00000 Uiso Na
Mg1 0.00000 0.00000 0.50000 0.0103(6) 1.00000 Uiso Mg
F1 0.4796(6) 0.25000 0.0769(6) 0.0266(8) 0.33334 Uiso F
D1 0.4796(6) 0.25000 0.0769(6) 0.0266(8) 0.66666 Uiso D
F2 0.2918(4) 0.0401(3) 0.7072(4) 0.0307(6) 0.33333 Uiso F
D2 0.2918(4) 0.0401(3) 0.7072(4) 0.0307(6) 0.66667 Uiso D

loop_
_atom_type_symbol
_atom_type_scat_length_neutron
_atom_type_scat_source
Na 0.36300 V.F._Sears_Neutron_News_3_26_(1992)
Mg 0.53750 V.F._Sears_Neutron_News_3_26_(1992)
F 0.56540 V.F._Sears_Neutron_News_3_26_(1992)
D 0.66710 V.F._Sears_Neutron_News_3_26_(1992)

loop_
_geom_angle_atom_site_label_1
_geom_angle_atom_site_label_2
_geom_angle_atom_site_label_3
_geom_angle
_geom_angle_site_symmetry_1
_geom_angle_site_symmetry_3
F1 Na1 F1 86.8(3) 1_555 2_455
F1 Na1 D1 86.8(3) 1_555 2_455
F1 Na1 F2 65.06(19) 1_555 1_554
F1 Na1 F2 129.4(2) 1_555 2_455
F1 Na1 F2 64.65(17) 1_555 4_554
F1 Na1 F2 64.65(17) 1_555 6_554
F1 Na1 F2 65.06(19) 1_555 7_554
F1 Na1 F2 129.4(2) 1_555 8_455
F1 Na1 D2 65.06(19) 1_555 1_554
F1 Na1 D2 129.4(2) 1_555 2_455
F1 Na1 D2 64.65(17) 1_555 4_554
F1 Na1 D2 64.65(17) 1_555 6_554
F1 Na1 D2 65.06(19) 1_555 7_554
F1 Na1 D2 129.4(2) 1_555 8_455
F1 Na1 D1 86.8(3) 2_455 1_555
F1 Na1 F2 130.3(3) 2_455 1_554
F1 Na1 F2 112.9(2) 2_455 2_455
F1 Na1 F2 67.7(2) 2_455 4_554
F1 Na1 F2 67.7(2) 2_455 6_554
F1 Na1 F2 130.3(3) 2_455 7_554
F1 Na1 F2 112.9(2) 2_455 8_455
F1 Na1 D2 130.3(3) 2_455 1_554
F1 Na1 D2 112.9(2) 2_455 2_455
F1 Na1 D2 67.7(2) 2_455 4_554
F1 Na1 D2 67.7(2) 2_455 6_554
F1 Na1 D2 130.3(3) 2_455 7_554
F1 Na1 D2 112.9(2) 2_455 8_455
D1 Na1 D1 86.8(3) 1_555 2_455
D1 Na1 F2 65.06(19) 1_555 1_554
D1 Na1 F2 129.4(2) 1_555 2_455
D1 Na1 F2 64.65(17) 1_555 4_554
D1 Na1 F2 64.65(17) 1_555 6_554
D1 Na1 F2 65.06(19) 1_555 7_554
D1 Na1 F2 129.4(2) 1_555 8_455
D1 Na1 D2 65.06(19) 1_555 1_554
D1 Na1 D2 129.4(2) 1_555 2_455
D1 Na1 D2 64.65(17) 1_555 4_554
D1 Na1 D2 64.65(17) 1_555 6_554
D1 Na1 D2 65.06(19) 1_555 7_554
D1 Na1 D2 129.4(2) 1_555 8_455
D1 Na1 F2 130.3(3) 2_455 1_554
D1 Na1 F2 112.9(2) 2_455 2_455
D1 Na1 F2 67.7(2) 2_455 4_554
D1 Na1 F2 67.7(2) 2_455 6_554
D1 Na1 F2 130.3(3) 2_455 7_554
D1 Na1 F2 112.9(2) 2_455 8_455
D1 Na1 D2 130.3(3) 2_455 1_554
D1 Na1 D2 112.9(2) 2_455 2_455
D1 Na1 D2 67.7(2) 2_455 4_554
D1 Na1 D2 67.7(2) 2_455 6_554
D1 Na1 D2 130.3(3) 2_455 7_554
D1 Na1 D2 112.9(2) 2_455 8_455
F2 Na1 F2 116.56(20) 1_554 2_455
F2 Na1 F2 63.45(15) 1_554 4_554
F2 Na1 F2 124.39(18) 1_554 6_554
F2 Na1 F2 75.07(17) 1_554 7_554
F2 Na1 F2 67.09(17) 1_554 8_455
F2 Na1 D2 116.56(20) 1_554 2_455
F2 Na1 D2 63.45(15) 1_554 4_554
F2 Na1 D2 124.39(18) 1_554 6_554
F2 Na1 D2 75.07(17) 1_554 7_554
F2 Na1 D2 67.09(17) 1_554 8_455
F2 Na1 F2 165.55(20) 2_455 4_554
F2 Na1 F2 80.11(16) 2_455 6_554
F2 Na1 F2 67.09(17) 2_455 7_554
F2 Na1 F2 86.71(19) 2_455 8_455
F2 Na1 D2 116.56(20) 2_455 1_554
F2 Na1 D2 165.55(20) 2_455 4_554
F2 Na1 D2 80.11(16) 2_455 6_554
F2 Na1 D2 67.09(17) 2_455 7_554
F2 Na1 D2 86.71(19) 2_455 8_455
F2 Na1 F2 112.28(16) 4_554 6_554
F2 Na1 F2 124.39(18) 4_554 7_554
F2 Na1 F2 80.11(16) 4_554 8_455
F2 Na1 D2 63.45(15) 4_554 1_554
F2 Na1 D2 165.55(20) 4_554 2_455
F2 Na1 D2 112.28(16) 4_554 6_554
F2 Na1 D2 124.39(18) 4_554 7_554
F2 Na1 D2 80.11(16) 4_554 8_455
F2 Na1 F2 63.45(15) 6_554 7_554
F2 Na1 F2 165.55(20) 6_554 8_455
F2 Na1 D2 124.39(18) 6_554 1_554
F2 Na1 D2 80.11(16) 6_554 2_455
F2 Na1 D2 112.28(16) 6_554 4_554
F2 Na1 D2 63.45(15) 6_554 7_554
F2 Na1 D2 165.55(20) 6_554 8_455
F2 Na1 F2 116.56(20) 7_554 8_455
F2 Na1 D2 75.07(17) 7_554 1_554
F2 Na1 D2 67.09(17) 7_554 2_455
F2 Na1 D2 124.39(18) 7_554 4_554
F2 Na1 D2 63.45(15) 7_554 6_554
F2 Na1 D2 116.56(20) 7_554 8_455
F2 Na1 D2 67.09(17) 8_455 1_554
F2 Na1 D2 86.71(19) 8_455 2_455
F2 Na1 D2 80.11(16) 8_455 4_554
F2 Na1 D2 165.55(20) 8_455 6_554
F2 Na1 D2 116.56(20) 8_455 7_554
D2 Na1 D2 116.56(20) 1_554 2_455
D2 Na1 D2 63.45(15) 1_554 4_554
D2 Na1 D2 124.39(18) 1_554 6_554
D2 Na1 D2 75.07(17) 1_554 7_554
D2 Na1 D2 67.09(17) 1_554 8_455
D2 Na1 D2 165.55(20) 2_455 4_554
D2 Na1 D2 80.11(16) 2_455 6_554
D2 Na1 D2 67.09(17) 2_455 7_554
D2 Na1 D2 86.71(19) 2_455 8_455
D2 Na1 D2 112.28(16) 4_554 6_554
D2 Na1 D2 124.39(18) 4_554 7_554
D2 Na1 D2 80.11(16) 4_554 8_455
D2 Na1 D2 63.45(15) 6_554 7_554
D2 Na1 D2 165.55(20) 6_554 8_455
D2 Na1 D2 116.56(20) 7_554 8_455
F1 Mg1 F1 180.00(7) 2_455 4_555
F1 Mg1 D1 180.00(7) 2_455 4_555
F1 Mg1 F2 90.73(16) 2_455 1_555
F1 Mg1 F2 90.94(14) 2_455 4_554
F1 Mg1 F2 89.27(14) 2_455 5_556
F1 Mg1 F2 89.06(16) 2_455 8_456
F1 Mg1 D2 90.73(16) 2_455 1_555
F1 Mg1 D2 90.94(14) 2_455 4_554
F1 Mg1 D2 89.27(14) 2_455 5_556
F1 Mg1 D2 89.06(16) 2_455 8_456
F1 Mg1 D1 180.00(7) 4_555 2_455
F1 Mg1 F2 89.27(14) 4_555 1_555
F1 Mg1 F2 89.06(16) 4_555 4_554
F1 Mg1 F2 90.73(16) 4_555 5_556
F1 Mg1 F2 90.94(14) 4_555 8_456
F1 Mg1 D2 89.27(14) 4_555 1_555
F1 Mg1 D2 89.06(16) 4_555 4_554
F1 Mg1 D2 90.73(16) 4_555 5_556
F1 Mg1 D2 90.94(14) 4_555 8_456
D1 Mg1 D1 180.00(7) 2_455 4_555
D1 Mg1 F2 90.73(16) 2_455 1_555
D1 Mg1 F2 90.94(14) 2_455 4_554
D1 Mg1 F2 89.27(14) 2_455 5_556
D1 Mg1 F2 89.06(16) 2_455 8_456
D1 Mg1 D2 90.73(16) 2_455 1_555
D1 Mg1 D2 90.94(14) 2_455 4_554
D1 Mg1 D2 89.27(14) 2_455 5_556
D1 Mg1 D2 89.06(16) 2_455 8_456
D1 Mg1 F2 89.27(14) 4_555 1_555
D1 Mg1 F2 89.06(16) 4_555 4_554
D1 Mg1 F2 90.73(16) 4_555 5_556
D1 Mg1 F2 90.94(14) 4_555 8_456
D1 Mg1 D2 89.27(14) 4_555 1_555
D1 Mg1 D2 89.06(16) 4_555 4_554
D1 Mg1 D2 90.73(16) 4_555 5_556
D1 Mg1 D2 90.94(14) 4_555 8_456
F2 Mg1 F2 90.65(16) 1_555 4_554
F2 Mg1 F2 180.0(2) 1_555 5_556
F2 Mg1 F2 89.35(15) 1_555 8_456
F2 Mg1 D2 90.65(16) 1_555 4_554
F2 Mg1 D2 180.0(2) 1_555 5_556
F2 Mg1 D2 89.35(15) 1_555 8_456
F2 Mg1 F2 89.35(15) 4_554 5_556
F2 Mg1 F2 180.00(20) 4_554 8_456
F2 Mg1 D2 90.65(16) 4_554 1_555
F2 Mg1 D2 89.35(15) 4_554 5_556
F2 Mg1 D2 180.00(20) 4_554 8_456
F2 Mg1 F2 90.65(16) 5_556 8_456
F2 Mg1 D2 180.0(2) 5_556 1_555
F2 Mg1 D2 89.35(15) 5_556 4_554
F2 Mg1 D2 90.65(16) 5_556 8_456
F2 Mg1 D2 89.35(15) 8_456 1_555
F2 Mg1 D2 180.00(20) 8_456 4_554
F2 Mg1 D2 90.65(16) 8_456 5_556
D2 Mg1 D2 90.65(16) 1_555 4_554
D2 Mg1 D2 180.0(2) 1_555 5_556
D2 Mg1 D2 89.35(15) 1_555 8_456
D2 Mg1 D2 89.35(15) 4_554 5_556
D2 Mg1 D2 180.00(20) 4_554 8_456
D2 Mg1 D2 90.65(16) 5_556 8_456
Na1 F1 Na1 107.5(4) 1_555 2_555
Na1 F1 Mg1 91.0(2) 1_555 2_555
Na1 F1 Mg1 91.0(2) 1_555 4_554
Na1 F1 F2 60.34(19) 1_555 1_554
Na1 F1 F2 120.1(2) 1_555 2_555
Na1 F1 F2 120.8(2) 1_555 3_656
Na1 F1 F2 61.19(17) 1_555 4_554
Na1 F1 F2 120.8(2) 1_555 5_656
Na1 F1 F2 61.19(17) 1_555 6_554
Na1 F1 F2 60.34(19) 1_555 7_554
Na1 F1 F2 120.1(2) 1_555 8_555
Na1 F1 D2 60.34(19) 1_555 1_554
Na1 F1 D2 120.1(2) 1_555 2_555
Na1 F1 D2 120.8(2) 1_555 3_656
Na1 F1 D2 61.19(17) 1_555 4_554
Na1 F1 D2 120.8(2) 1_555 5_656
Na1 F1 D2 61.19(17) 1_555 6_554
Na1 F1 D2 60.34(19) 1_555 7_554
Na1 F1 D2 120.1(2) 1_555 8_555
Na1 F1 Mg1 101.7(3) 2_555 2_555
Na1 F1 Mg1 101.7(3) 2_555 4_554
Na1 F1 F2 139.7(3) 2_555 1_554
Na1 F1 F2 117.8(3) 2_555 2_555
Na1 F1 F2 62.17(20) 2_555 3_656
Na1 F1 F2 79.3(2) 2_555 4_554
Na1 F1 F2 62.17(20) 2_555 5_656
Na1 F1 F2 79.3(2) 2_555 6_554
Na1 F1 F2 139.7(3) 2_555 7_554
Na1 F1 F2 117.8(3) 2_555 8_555
Na1 F1 D2 139.7(3) 2_555 1_554
Na1 F1 D2 117.8(3) 2_555 2_555
Na1 F1 D2 62.17(20) 2_555 3_656
Na1 F1 D2 79.3(2) 2_555 4_554
Na1 F1 D2 62.17(20) 2_555 5_656
Na1 F1 D2 79.3(2) 2_555 6_554
Na1 F1 D2 139.7(3) 2_555 7_554
Na1 F1 D2 117.8(3) 2_555 8_555
Mg1 F1 Mg1 154.79(3) 2_555 4_554
Mg1 F1 F2 116.02(12) 2_555 1_554
Mg1 F1 F2 150.42(13) 2_555 4_554
Mg1 F1 F2 146.80(13) 2_555 5_656
Mg1 F1 F2 45.42(8) 2_555 6_554
Mg1 F1 F2 45.51(9) 2_555 7_554
Mg1 F1 F2 114.31(12) 2_555 8_555
Mg1 F1 D2 116.02(12) 2_555 1_554
Mg1 F1 D2 150.42(13) 2_555 4_554
Mg1 F1 D2 146.80(13) 2_555 5_656
Mg1 F1 D2 45.42(8) 2_555 6_554
Mg1 F1 D2 45.51(9) 2_555 7_554
Mg1 F1 D2 114.31(12) 2_555 8_555
Mg1 F1 F2 45.51(9) 4_554 1_554
Mg1 F1 F2 114.31(12) 4_554 2_555
Mg1 F1 F2 146.80(13) 4_554 3_656
Mg1 F1 F2 45.42(8) 4_554 4_554
Mg1 F1 F2 150.42(13) 4_554 6_554
Mg1 F1 F2 116.02(12) 4_554 7_554
Mg1 F1 D2 45.51(9) 4_554 1_554
Mg1 F1 D2 114.31(12) 4_554 2_555
Mg1 F1 D2 146.80(13) 4_554 3_656
Mg1 F1 D2 45.42(8) 4_554 4_554
Mg1 F1 D2 150.42(13) 4_554 6_554
Mg1 F1 D2 116.02(12) 4_554 7_554
F2 F1 F2 99.65(14) 1_554 2_555
F2 F1 F2 158.14(16) 1_554 3_656
F2 F1 F2 60.92(11) 1_554 4_554
F2 F1 F2 90.07(13) 1_554 5_656
F2 F1 F2 117.01(15) 1_554 6_554
F2 F1 F2 71.44(13) 1_554 7_554
F2 F1 F2 59.73(12) 1_554 8_555
F2 F1 D2 99.65(14) 1_554 2_555
F2 F1 D2 158.14(16) 1_554 3_656
F2 F1 D2 60.92(11) 1_554 4_554
F2 F1 D2 90.07(13) 1_554 5_656
F2 F1 D2 117.01(15) 1_554 6_554
F2 F1 D2 71.44(13) 1_554 7_554
F2 F1 D2 59.73(12) 1_554 8_555
F2 F1 F2 59.94(11) 2_555 3_656
F2 F1 F2 158.14(16) 2_555 4_554
F2 F1 F2 114.35(14) 2_555 5_656
F2 F1 F2 90.10(13) 2_555 6_554
F2 F1 F2 59.73(12) 2_555 7_554
F2 F1 F2 70.23(13) 2_555 8_555
F2 F1 D2 99.65(14) 2_555 1_554
F2 F1 D2 59.94(11) 2_555 3_656
F2 F1 D2 158.14(16) 2_555 4_554
F2 F1 D2 114.35(14) 2_555 5_656
F2 F1 D2 90.10(13) 2_555 6_554
F2 F1 D2 59.73(12) 2_555 7_554
F2 F1 D2 70.23(13) 2_555 8_555
F2 F1 F2 140.57(15) 3_656 4_554
F2 F1 F2 105.07(14) 3_656 5_656
F2 F1 F2 59.61(11) 3_656 6_554
F2 F1 F2 90.07(13) 3_656 7_554
F2 F1 F2 114.35(14) 3_656 8_555
F2 F1 D2 158.14(16) 3_656 1_554
F2 F1 D2 59.94(11) 3_656 2_555
F2 F1 D2 140.57(15) 3_656 4_554
F2 F1 D2 105.07(14) 3_656 5_656
F2 F1 D2 59.61(11) 3_656 6_554
F2 F1 D2 90.07(13) 3_656 7_554
F2 F1 D2 114.35(14) 3_656 8_555
F2 F1 F2 59.61(11) 4_554 5_656
F2 F1 F2 107.25(14) 4_554 6_554
F2 F1 F2 117.01(15) 4_554 7_554
F2 F1 F2 90.10(13) 4_554 8_555
F2 F1 D2 60.92(11) 4_554 1_554
F2 F1 D2 158.14(16) 4_554 2_555
F2 F1 D2 140.57(15) 4_554 3_656
F2 F1 D2 59.61(11) 4_554 5_656
F2 F1 D2 107.25(14) 4_554 6_554
F2 F1 D2 117.01(15) 4_554 7_554
F2 F1 D2 90.10(13) 4_554 8_555
F2 F1 F2 140.57(15) 5_656 6_554
F2 F1 F2 158.14(16) 5_656 7_554
F2 F1 F2 59.94(11) 5_656 8_555
F2 F1 D2 90.07(13) 5_656 1_554
F2 F1 D2 114.35(14) 5_656 2_555
F2 F1 D2 105.07(14) 5_656 3_656
F2 F1 D2 59.61(11) 5_656 4_554
F2 F1 D2 140.57(15) 5_656 6_554
F2 F1 D2 158.14(16) 5_656 7_554
F2 F1 D2 59.94(11) 5_656 8_555
F2 F1 F2 60.92(11) 6_554 7_554
F2 F1 F2 158.14(16) 6_554 8_555
F2 F1 D2 117.01(15) 6_554 1_554
F2 F1 D2 90.10(13) 6_554 2_555
F2 F1 D2 59.61(11) 6_554 3_656
F2 F1 D2 107.25(14) 6_554 4_554
F2 F1 D2 140.57(15) 6_554 5_656
F2 F1 D2 60.92(11) 6_554 7_554
F2 F1 D2 158.14(16) 6_554 8_555
F2 F1 F2 99.65(14) 7_554 8_555
F2 F1 D2 71.44(13) 7_554 1_554
F2 F1 D2 59.73(12) 7_554 2_555
F2 F1 D2 90.07(13) 7_554 3_656
F2 F1 D2 117.01(15) 7_554 4_554
F2 F1 D2 158.14(16) 7_554 5_656
F2 F1 D2 60.92(11) 7_554 6_554
F2 F1 D2 99.65(14) 7_554 8_555
F2 F1 D2 59.73(12) 8_555 1_554
F2 F1 D2 70.23(13) 8_555 2_555
F2 F1 D2 114.35(14) 8_555 3_656
F2 F1 D2 90.10(13) 8_555 4_554
F2 F1 D2 59.94(11) 8_555 5_656
F2 F1 D2 158.14(16) 8_555 6_554
F2 F1 D2 99.65(14) 8_555 7_554
D2 F1 D2 99.65(14) 1_554 2_555
D2 F1 D2 158.14(16) 1_554 3_656
D2 F1 D2 60.92(11) 1_554 4_554
D2 F1 D2 90.07(13) 1_554 5_656
D2 F1 D2 117.01(15) 1_554 6_554
D2 F1 D2 71.44(13) 1_554 7_554
D2 F1 D2 59.73(12) 1_554 8_555
D2 F1 D2 59.94(11) 2_555 3_656
D2 F1 D2 158.14(16) 2_555 4_554
D2 F1 D2 114.35(14) 2_555 5_656
D2 F1 D2 90.10(13) 2_555 6_554
D2 F1 D2 59.73(12) 2_555 7_554
D2 F1 D2 70.23(13) 2_555 8_555
D2 F1 D2 140.57(15) 3_656 4_554
D2 F1 D2 105.07(14) 3_656 5_656
D2 F1 D2 59.61(11) 3_656 6_554
D2 F1 D2 90.07(13) 3_656 7_554
D2 F1 D2 114.35(14) 3_656 8_555
D2 F1 D2 59.61(11) 4_554 5_656
D2 F1 D2 107.25(14) 4_554 6_554
D2 F1 D2 117.01(15) 4_554 7_554
D2 F1 D2 90.10(13) 4_554 8_555
D2 F1 D2 140.57(15) 5_656 6_554
D2 F1 D2 158.14(16) 5_656 7_554
D2 F1 D2 59.94(11) 5_656 8_555
D2 F1 D2 60.92(11) 6_554 7_554
D2 F1 D2 158.14(16) 6_554 8_555
D2 F1 D2 99.65(14) 7_554 8_555
Na1 D1 Na1 107.5(4) 1_555 2_555
Na1 D1 Mg1 91.0(2) 1_555 2_555
Na1 D1 Mg1 91.0(2) 1_555 4_554
Na1 D1 F2 60.34(19) 1_555 1_554
Na1 D1 F2 120.1(2) 1_555 2_555
Na1 D1 F2 120.8(2) 1_555 3_656
Na1 D1 F2 61.19(17) 1_555 4_554
Na1 D1 F2 120.8(2) 1_555 5_656
Na1 D1 F2 61.19(17) 1_555 6_554
Na1 D1 F2 60.34(19) 1_555 7_554
Na1 D1 F2 120.1(2) 1_555 8_555
Na1 D1 D2 60.34(19) 1_555 1_554
Na1 D1 D2 120.1(2) 1_555 2_555
Na1 D1 D2 120.8(2) 1_555 3_656
Na1 D1 D2 61.19(17) 1_555 4_554
Na1 D1 D2 120.8(2) 1_555 5_656
Na1 D1 D2 61.19(17) 1_555 6_554
Na1 D1 D2 60.34(19) 1_555 7_554
Na1 D1 D2 120.1(2) 1_555 8_555
Na1 D1 Mg1 101.7(3) 2_555 2_555
Na1 D1 Mg1 101.7(3) 2_555 4_554
Na1 D1 F2 139.7(3) 2_555 1_554
Na1 D1 F2 117.8(3) 2_555 2_555
Na1 D1 F2 62.17(20) 2_555 3_656
Na1 D1 F2 79.3(2) 2_555 4_554
Na1 D1 F2 62.17(20) 2_555 5_656
Na1 D1 F2 79.3(2) 2_555 6_554
Na1 D1 F2 139.7(3) 2_555 7_554
Na1 D1 F2 117.8(3) 2_555 8_555
Na1 D1 D2 139.7(3) 2_555 1_554
Na1 D1 D2 117.8(3) 2_555 2_555
Na1 D1 D2 62.17(20) 2_555 3_656
Na1 D1 D2 79.3(2) 2_555 4_554
Na1 D1 D2 62.17(20) 2_555 5_656
Na1 D1 D2 79.3(2) 2_555 6_554
Na1 D1 D2 139.7(3) 2_555 7_554
Na1 D1 D2 117.8(3) 2_555 8_555
Mg1 D1 Mg1 154.79(3) 2_555 4_554
Mg1 D1 F2 116.02(12) 2_555 1_554
Mg1 D1 F2 150.42(13) 2_555 4_554
Mg1 D1 F2 146.80(13) 2_555 5_656
Mg1 D1 F2 45.42(8) 2_555 6_554
Mg1 D1 F2 45.51(9) 2_555 7_554
Mg1 D1 F2 114.31(12) 2_555 8_555
Mg1 D1 D2 116.02(12) 2_555 1_554
Mg1 D1 D2 150.42(13) 2_555 4_554
Mg1 D1 D2 146.80(13) 2_555 5_656
Mg1 D1 D2 45.42(8) 2_555 6_554
Mg1 D1 D2 45.51(9) 2_555 7_554
Mg1 D1 D2 114.31(12) 2_555 8_555
Mg1 D1 F2 45.51(9) 4_554 1_554
Mg1 D1 F2 114.31(12) 4_554 2_555
Mg1 D1 F2 146.80(13) 4_554 3_656
Mg1 D1 F2 45.42(8) 4_554 4_554
Mg1 D1 F2 150.42(13) 4_554 6_554
Mg1 D1 F2 116.02(12) 4_554 7_554
Mg1 D1 D2 45.51(9) 4_554 1_554
Mg1 D1 D2 114.31(12) 4_554 2_555
Mg1 D1 D2 146.80(13) 4_554 3_656
Mg1 D1 D2 45.42(8) 4_554 4_554
Mg1 D1 D2 150.42(13) 4_554 6_554
Mg1 D1 D2 116.02(12) 4_554 7_554
F2 D1 F2 99.65(14) 1_554 2_555
F2 D1 F2 158.14(16) 1_554 3_656
F2 D1 F2 60.92(11) 1_554 4_554
F2 D1 F2 90.07(13) 1_554 5_656
F2 D1 F2 117.01(15) 1_554 6_554
F2 D1 F2 71.44(13) 1_554 7_554
F2 D1 F2 59.73(12) 1_554 8_555
F2 D1 D2 99.65(14) 1_554 2_555
F2 D1 D2 158.14(16) 1_554 3_656
F2 D1 D2 60.92(11) 1_554 4_554
F2 D1 D2 90.07(13) 1_554 5_656
F2 D1 D2 117.01(15) 1_554 6_554
F2 D1 D2 71.44(13) 1_554 7_554
F2 D1 D2 59.73(12) 1_554 8_555
F2 D1 F2 59.94(11) 2_555 3_656
F2 D1 F2 158.14(16) 2_555 4_554
F2 D1 F2 114.35(14) 2_555 5_656
F2 D1 F2 90.10(13) 2_555 6_554
F2 D1 F2 59.73(12) 2_555 7_554
F2 D1 F2 70.23(13) 2_555 8_555
F2 D1 D2 99.65(14) 2_555 1_554
F2 D1 D2 59.94(11) 2_555 3_656
F2 D1 D2 158.14(16) 2_555 4_554
F2 D1 D2 114.35(14) 2_555 5_656
F2 D1 D2 90.10(13) 2_555 6_554
F2 D1 D2 59.73(12) 2_555 7_554
F2 D1 D2 70.23(13) 2_555 8_555
F2 D1 F2 140.57(15) 3_656 4_554
F2 D1 F2 105.07(14) 3_656 5_656
F2 D1 F2 59.61(11) 3_656 6_554
F2 D1 F2 90.07(13) 3_656 7_554
F2 D1 F2 114.35(14) 3_656 8_555
F2 D1 D2 158.14(16) 3_656 1_554
F2 D1 D2 59.94(11) 3_656 2_555
F2 D1 D2 140.57(15) 3_656 4_554
F2 D1 D2 105.07(14) 3_656 5_656
F2 D1 D2 59.61(11) 3_656 6_554
F2 D1 D2 90.07(13) 3_656 7_554
F2 D1 D2 114.35(14) 3_656 8_555
F2 D1 F2 59.61(11) 4_554 5_656
F2 D1 F2 107.25(14) 4_554 6_554
F2 D1 F2 117.01(15) 4_554 7_554
F2 D1 F2 90.10(13) 4_554 8_555
F2 D1 D2 60.92(11) 4_554 1_554
F2 D1 D2 158.14(16) 4_554 2_555
F2 D1 D2 140.57(15) 4_554 3_656
F2 D1 D2 59.61(11) 4_554 5_656
F2 D1 D2 107.25(14) 4_554 6_554
F2 D1 D2 117.01(15) 4_554 7_554
F2 D1 D2 90.10(13) 4_554 8_555
F2 D1 F2 140.57(15) 5_656 6_554
F2 D1 F2 158.14(16) 5_656 7_554
F2 D1 F2 59.94(11) 5_656 8_555
F2 D1 D2 90.07(13) 5_656 1_554
F2 D1 D2 114.35(14) 5_656 2_555
F2 D1 D2 105.07(14) 5_656 3_656
F2 D1 D2 59.61(11) 5_656 4_554
F2 D1 D2 140.57(15) 5_656 6_554
F2 D1 D2 158.14(16) 5_656 7_554
F2 D1 D2 59.94(11) 5_656 8_555
F2 D1 F2 60.92(11) 6_554 7_554
F2 D1 F2 158.14(16) 6_554 8_555
F2 D1 D2 117.01(15) 6_554 1_554
F2 D1 D2 90.10(13) 6_554 2_555
F2 D1 D2 59.61(11) 6_554 3_656
F2 D1 D2 107.25(14) 6_554 4_554
F2 D1 D2 140.57(15) 6_554 5_656
F2 D1 D2 60.92(11) 6_554 7_554
F2 D1 D2 158.14(16) 6_554 8_555
F2 D1 F2 99.65(14) 7_554 8_555
F2 D1 D2 71.44(13) 7_554 1_554
F2 D1 D2 59.73(12) 7_554 2_555
F2 D1 D2 90.07(13) 7_554 3_656
F2 D1 D2 117.01(15) 7_554 4_554
F2 D1 D2 158.14(16) 7_554 5_656
F2 D1 D2 60.92(11) 7_554 6_554
F2 D1 D2 99.65(14) 7_554 8_555
F2 D1 D2 59.73(12) 8_555 1_554
F2 D1 D2 70.23(13) 8_555 2_555
F2 D1 D2 114.35(14) 8_555 3_656
F2 D1 D2 90.10(13) 8_555 4_554
F2 D1 D2 59.94(11) 8_555 5_656
F2 D1 D2 158.14(16) 8_555 6_554
F2 D1 D2 99.65(14) 8_555 7_554
D2 D1 D2 99.65(14) 1_554 2_555
D2 D1 D2 158.14(16) 1_554 3_656
D2 D1 D2 60.92(11) 1_554 4_554
D2 D1 D2 90.07(13) 1_554 5_656
D2 D1 D2 117.01(15) 1_554 6_554
D2 D1 D2 71.44(13) 1_554 7_554
D2 D1 D2 59.73(12) 1_554 8_555
D2 D1 D2 59.94(11) 2_555 3_656
D2 D1 D2 158.14(16) 2_555 4_554
D2 D1 D2 114.35(14) 2_555 5_656
D2 D1 D2 90.10(13) 2_555 6_554
D2 D1 D2 59.73(12) 2_555 7_554
D2 D1 D2 70.23(13) 2_555 8_555
D2 D1 D2 140.57(15) 3_656 4_554
D2 D1 D2 105.07(14) 3_656 5_656
D2 D1 D2 59.61(11) 3_656 6_554
D2 D1 D2 90.07(13) 3_656 7_554
D2 D1 D2 114.35(14) 3_656 8_555
D2 D1 D2 59.61(11) 4_554 5_656
D2 D1 D2 107.25(14) 4_554 6_554
D2 D1 D2 117.01(15) 4_554 7_554
D2 D1 D2 90.10(13) 4_554 8_555
D2 D1 D2 140.57(15) 5_656 6_554
D2 D1 D2 158.14(16) 5_656 7_554
D2 D1 D2 59.94(11) 5_656 8_555
D2 D1 D2 60.92(11) 6_554 7_554
D2 D1 D2 158.14(16) 6_554 8_555
D2 D1 D2 99.65(14) 7_554 8_555
Na1 F2 Na1 98.8(3) 1_556 2_555
Na1 F2 Na1 161.3(3) 1_556 4_555
Na1 F2 Mg1 89.7(2) 1_556 1_555
Na1 F2 Mg1 86.29(19) 1_556 4_555
Na1 F2 F1 54.60(17) 1_556 1_556
Na1 F2 F1 69.1(2) 1_556 2_455
Na1 F2 F1 118.62(17) 1_556 3_646
Na1 F2 F1 110.63(17) 1_556 4_555
Na1 F2 D1 54.60(17) 1_556 1_556
Na1 F2 D1 69.1(2) 1_556 2_455
Na1 F2 D1 118.62(17) 1_556 3_646
Na1 F2 D1 110.63(17) 1_556 4_555
Na1 F2 F2 127.6(2) 1_556 4_554
Na1 F2 F2 58.92(15) 1_556 4_555
Na1 F2 F2 51.31(15) 1_556 8_456
Na1 F2 F2 115.5(2) 1_556 8_556
Na1 F2 D2 127.6(2) 1_556 4_554
Na1 F2 D2 58.92(15) 1_556 4_555
Na1 F2 D2 51.31(15) 1_556 8_456
Na1 F2 D2 115.5(2) 1_556 8_556
Na1 F2 Na1 99.89(14) 2_555 4_555
Na1 F2 Mg1 107.4(2) 2_555 1_555
Na1 F2 Mg1 98.9(2) 2_555 4_555
Na1 F2 F1 74.0(2) 2_555 1_556
Na1 F2 F1 72.1(2) 2_555 2_455
Na1 F2 F1 119.17(18) 2_555 3_646
Na1 F2 F1 137.37(19) 2_555 4_555
Na1 F2 D1 74.0(2) 2_555 1_556
Na1 F2 D1 72.1(2) 2_555 2_455
Na1 F2 D1 119.17(18) 2_555 3_646
Na1 F2 D1 137.37(19) 2_555 4_555
Na1 F2 F2 78.28(18) 2_555 4_554
Na1 F2 F2 133.4(3) 2_555 4_555
Na1 F2 F2 129.0(2) 2_555 8_456
Na1 F2 F2 61.60(17) 2_555 8_556
Na1 F2 D2 78.28(18) 2_555 4_554
Na1 F2 D2 133.4(3) 2_555 4_555
Na1 F2 D2 129.0(2) 2_555 8_456
Na1 F2 D2 61.60(17) 2_555 8_556
Na1 F2 Mg1 85.25(17) 4_555 1_555
Na1 F2 Mg1 90.4(2) 4_555 4_555
Na1 F2 F1 131.33(20) 4_555 1_556
Na1 F2 F1 117.50(16) 4_555 2_455
Na1 F2 F1 50.13(16) 4_555 3_646
Na1 F2 F1 54.16(15) 4_555 4_555
Na1 F2 D1 131.33(20) 4_555 1_556
Na1 F2 D1 117.50(16) 4_555 2_455
Na1 F2 D1 50.13(16) 4_555 3_646
Na1 F2 D1 54.16(15) 4_555 4_555
Na1 F2 F2 57.64(14) 4_555 4_554
Na1 F2 F2 106.7(2) 4_555 4_555
Na1 F2 F2 115.1(2) 4_555 8_456
Na1 F2 F2 73.66(15) 4_555 8_556
Na1 F2 D2 57.64(14) 4_555 4_554
Na1 F2 D2 106.7(2) 4_555 4_555
Na1 F2 D2 115.1(2) 4_555 8_456
Na1 F2 D2 73.66(15) 4_555 8_556
Mg1 F2 Mg1 153.75(9) 1_555 4_555
Mg1 F2 F1 143.22(17) 1_555 1_556
Mg1 F2 F1 118.10(15) 1_555 3_646
Mg1 F2 F1 45.31(9) 1_555 4_555
Mg1 F2 D1 143.22(17) 1_555 1_556
Mg1 F2 D1 118.10(15) 1_555 3_646
Mg1 F2 D1 45.31(9) 1_555 4_555
Mg1 F2 F2 112.26(13) 1_555 4_555
Mg1 F2 F2 45.31(10) 1_555 8_456
Mg1 F2 F2 153.13(14) 1_555 8_556
Mg1 F2 D2 112.26(13) 1_555 4_555
Mg1 F2 D2 45.31(10) 1_555 8_456
Mg1 F2 D2 153.13(14) 1_555 8_556
Mg1 F2 F1 45.43(10) 4_555 1_556
Mg1 F2 F1 151.56(17) 4_555 2_455
Mg1 F2 F1 112.77(15) 4_555 4_555
Mg1 F2 D1 45.43(10) 4_555 1_556
Mg1 F2 D1 151.56(17) 4_555 2_455
Mg1 F2 D1 112.77(15) 4_555 4_555
Mg1 F2 F2 146.15(14) 4_555 4_554
Mg1 F2 F2 115.85(13) 4_555 8_456
Mg1 F2 F2 45.34(10) 4_555 8_556
Mg1 F2 D2 146.15(14) 4_555 4_554
Mg1 F2 D2 115.85(13) 4_555 8_456
Mg1 F2 D2 45.34(10) 4_555 8_556
F1 F2 F1 106.55(18) 1_556 2_455
F1 F2 F1 89.93(10) 1_556 3_646
F1 F2 F1 148.49(16) 1_556 4_555
F1 F2 D1 106.55(18) 1_556 2_455
F1 F2 D1 89.93(10) 1_556 3_646
F1 F2 D1 148.49(16) 1_556 4_555
F1 F2 F2 152.03(18) 1_556 4_554
F1 F2 F2 59.65(11) 1_556 4_555
F1 F2 F2 104.26(16) 1_556 8_456
F1 F2 F2 60.88(12) 1_556 8_556
F1 F2 D2 152.03(18) 1_556 4_554
F1 F2 D2 59.65(11) 1_556 4_555
F1 F2 D2 104.26(16) 1_556 8_456
F1 F2 D2 60.88(12) 1_556 8_556
F1 F2 F1 162.56(16) 2_455 3_646
F1 F2 F1 89.90(10) 2_455 4_555
F1 F2 D1 106.55(18) 2_455 1_556
F1 F2 D1 162.56(16) 2_455 3_646
F1 F2 D1 89.90(10) 2_455 4_555
F1 F2 F2 60.11(11) 2_455 4_554
F1 F2 F2 123.56(16) 2_455 4_555
F1 F2 F2 59.39(12) 2_455 8_456
F1 F2 F2 133.73(17) 2_455 8_556
F1 F2 D2 60.11(11) 2_455 4_554
F1 F2 D2 123.56(16) 2_455 4_555
F1 F2 D2 59.39(12) 2_455 8_456
F1 F2 D2 133.73(17) 2_455 8_556
F1 F2 F1 72.82(14) 3_646 4_555
F1 F2 D1 89.93(10) 3_646 1_556
F1 F2 D1 162.56(16) 3_646 2_455
F1 F2 D1 72.82(14) 3_646 4_555
F1 F2 F2 107.27(15) 3_646 4_554
F1 F2 F2 59.95(11) 3_646 4_555
F1 F2 F2 111.70(15) 3_646 8_456
F1 F2 F2 59.48(11) 3_646 8_556
F1 F2 D2 107.27(15) 3_646 4_554
F1 F2 D2 59.95(11) 3_646 4_555
F1 F2 D2 111.70(15) 3_646 8_456
F1 F2 D2 59.48(11) 3_646 8_556
F1 F2 D1 148.49(16) 4_555 1_556
F1 F2 D1 89.90(10) 4_555 2_455
F1 F2 D1 72.82(14) 4_555 3_646
F1 F2 F2 59.44(11) 4_555 4_554
F1 F2 F2 88.84(14) 4_555 4_555
F1 F2 F2 60.91(11) 4_555 8_456
F1 F2 F2 124.80(16) 4_555 8_556
F1 F2 D2 59.44(11) 4_555 4_554
F1 F2 D2 88.84(14) 4_555 4_555
F1 F2 D2 60.91(11) 4_555 8_456
F1 F2 D2 124.80(16) 4_555 8_556
D1 F2 D1 106.55(18) 1_556 2_455
D1 F2 D1 89.93(10) 1_556 3_646
D1 F2 D1 148.49(16) 1_556 4_555
D1 F2 F2 152.03(18) 1_556 4_554
D1 F2 F2 59.65(11) 1_556 4_555
D1 F2 F2 104.26(16) 1_556 8_456
D1 F2 F2 60.88(12) 1_556 8_556
D1 F2 D2 152.03(18) 1_556 4_554
D1 F2 D2 59.65(11) 1_556 4_555
D1 F2 D2 104.26(16) 1_556 8_456
D1 F2 D2 60.88(12) 1_556 8_556
D1 F2 D1 162.56(16) 2_455 3_646
D1 F2 D1 89.90(10) 2_455 4_555
D1 F2 F2 60.11(11) 2_455 4_554
D1 F2 F2 123.56(16) 2_455 4_555
D1 F2 F2 59.39(12) 2_455 8_456
D1 F2 F2 133.73(17) 2_455 8_556
D1 F2 D2 60.11(11) 2_455 4_554
D1 F2 D2 123.56(16) 2_455 4_555
D1 F2 D2 59.39(12) 2_455 8_456
D1 F2 D2 133.73(17) 2_455 8_556
D1 F2 D1 72.82(14) 3_646 4_555
D1 F2 F2 107.27(15) 3_646 4_554
D1 F2 F2 59.95(11) 3_646 4_555
D1 F2 F2 111.70(15) 3_646 8_456
D1 F2 F2 59.48(11) 3_646 8_556
D1 F2 D2 107.27(15) 3_646 4_554
D1 F2 D2 59.95(11) 3_646 4_555
D1 F2 D2 111.70(15) 3_646 8_456
D1 F2 D2 59.48(11) 3_646 8_556
D1 F2 F2 59.44(11) 4_555 4_554
D1 F2 F2 88.84(14) 4_555 4_555
D1 F2 F2 60.91(11) 4_555 8_456
D1 F2 F2 124.80(16) 4_555 8_556
D1 F2 D2 59.44(11) 4_555 4_554
D1 F2 D2 88.84(14) 4_555 4_555
D1 F2 D2 60.91(11) 4_555 8_456
D1 F2 D2 124.80(16) 4_555 8_556
F2 F2 F2 148.24(15) 4_554 4_555
F2 F2 F2 89.97(13) 4_554 8_456
F2 F2 F2 108.72(14) 4_554 8_556
F2 F2 D2 148.24(15) 4_554 4_555
F2 F2 D2 89.97(13) 4_554 8_456
F2 F2 D2 108.72(14) 4_554 8_556
F2 F2 F2 71.28(12) 4_555 8_456
F2 F2 F2 90.03(13) 4_555 8_556
F2 F2 D2 148.24(15) 4_555 4_554
F2 F2 D2 71.28(12) 4_555 8_456
F2 F2 D2 90.03(13) 4_555 8_556
F2 F2 F2 160.83(16) 8_456 8_556
F2 F2 D2 89.97(13) 8_456 4_554
F2 F2 D2 71.28(12) 8_456 4_555
F2 F2 D2 160.83(16) 8_456 8_556
F2 F2 D2 108.72(14) 8_556 4_554
F2 F2 D2 90.03(13) 8_556 4_555
F2 F2 D2 160.83(16) 8_556 8_456
D2 F2 D2 148.24(15) 4_554 4_555
D2 F2 D2 89.97(13) 4_554 8_456
D2 F2 D2 108.72(14) 4_554 8_556
D2 F2 D2 71.28(12) 4_555 8_456
D2 F2 D2 90.03(13) 4_555 8_556
D2 F2 D2 160.83(16) 8_456 8_556
Na1 D2 Na1 98.8(3) 1_556 2_555
Na1 D2 Na1 161.3(3) 1_556 4_555
Na1 D2 Mg1 89.7(2) 1_556 1_555
Na1 D2 Mg1 86.29(19) 1_556 4_555
Na1 D2 F1 54.60(17) 1_556 1_556
Na1 D2 F1 69.1(2) 1_556 2_455
Na1 D2 F1 118.62(17) 1_556 3_646
Na1 D2 F1 110.63(17) 1_556 4_555
Na1 D2 D1 54.60(17) 1_556 1_556
Na1 D2 D1 69.1(2) 1_556 2_455
Na1 D2 D1 118.62(17) 1_556 3_646
Na1 D2 D1 110.63(17) 1_556 4_555
Na1 D2 F2 127.6(2) 1_556 4_554
Na1 D2 F2 58.92(15) 1_556 4_555
Na1 D2 F2 51.31(15) 1_556 8_456
Na1 D2 F2 115.5(2) 1_556 8_556
Na1 D2 D2 127.6(2) 1_556 4_554
Na1 D2 D2 58.92(15) 1_556 4_555
Na1 D2 D2 51.31(15) 1_556 8_456
Na1 D2 D2 115.5(2) 1_556 8_556
Na1 D2 Na1 99.89(14) 2_555 4_555
Na1 D2 Mg1 107.4(2) 2_555 1_555
Na1 D2 Mg1 98.9(2) 2_555 4_555
Na1 D2 F1 74.0(2) 2_555 1_556
Na1 D2 F1 72.1(2) 2_555 2_455
Na1 D2 F1 119.17(18) 2_555 3_646
Na1 D2 F1 137.37(19) 2_555 4_555
Na1 D2 D1 74.0(2) 2_555 1_556
Na1 D2 D1 72.1(2) 2_555 2_455
Na1 D2 D1 119.17(18) 2_555 3_646
Na1 D2 D1 137.37(19) 2_555 4_555
Na1 D2 F2 78.28(18) 2_555 4_554
Na1 D2 F2 133.4(3) 2_555 4_555
Na1 D2 F2 129.0(2) 2_555 8_456
Na1 D2 F2 61.60(17) 2_555 8_556
Na1 D2 D2 78.28(18) 2_555 4_554
Na1 D2 D2 133.4(3) 2_555 4_555
Na1 D2 D2 129.0(2) 2_555 8_456
Na1 D2 D2 61.60(17) 2_555 8_556
Na1 D2 Mg1 85.25(17) 4_555 1_555
Na1 D2 Mg1 90.4(2) 4_555 4_555
Na1 D2 F1 131.33(20) 4_555 1_556
Na1 D2 F1 117.50(16) 4_555 2_455
Na1 D2 F1 50.13(16) 4_555 3_646
Na1 D2 F1 54.16(15) 4_555 4_555
Na1 D2 D1 131.33(20) 4_555 1_556
Na1 D2 D1 117.50(16) 4_555 2_455
Na1 D2 D1 50.13(16) 4_555 3_646
Na1 D2 D1 54.16(15) 4_555 4_555
Na1 D2 F2 57.64(14) 4_555 4_554
Na1 D2 F2 106.7(2) 4_555 4_555
Na1 D2 F2 115.1(2) 4_555 8_456
Na1 D2 F2 73.66(15) 4_555 8_556
Na1 D2 D2 57.64(14) 4_555 4_554
Na1 D2 D2 106.7(2) 4_555 4_555
Na1 D2 D2 115.1(2) 4_555 8_456
Na1 D2 D2 73.66(15) 4_555 8_556
Mg1 D2 Mg1 153.75(9) 1_555 4_555
Mg1 D2 F1 143.22(17) 1_555 1_556
Mg1 D2 F1 118.10(15) 1_555 3_646
Mg1 D2 F1 45.31(9) 1_555 4_555
Mg1 D2 D1 143.22(17) 1_555 1_556
Mg1 D2 D1 118.10(15) 1_555 3_646
Mg1 D2 D1 45.31(9) 1_555 4_555
Mg1 D2 F2 112.26(13) 1_555 4_555
Mg1 D2 F2 45.31(10) 1_555 8_456
Mg1 D2 F2 153.13(14) 1_555 8_556
Mg1 D2 D2 112.26(13) 1_555 4_555
Mg1 D2 D2 45.31(10) 1_555 8_456
Mg1 D2 D2 153.13(14) 1_555 8_556
Mg1 D2 F1 45.43(10) 4_555 1_556
Mg1 D2 F1 151.56(17) 4_555 2_455
Mg1 D2 F1 112.77(15) 4_555 4_555
Mg1 D2 D1 45.43(10) 4_555 1_556
Mg1 D2 D1 151.56(17) 4_555 2_455
Mg1 D2 D1 112.77(15) 4_555 4_555
Mg1 D2 F2 146.15(14) 4_555 4_554
Mg1 D2 F2 115.85(13) 4_555 8_456
Mg1 D2 F2 45.34(10) 4_555 8_556
Mg1 D2 D2 146.15(14) 4_555 4_554
Mg1 D2 D2 115.85(13) 4_555 8_456
Mg1 D2 D2 45.34(10) 4_555 8_556
F1 D2 F1 106.55(18) 1_556 2_455
F1 D2 F1 89.93(10) 1_556 3_646
F1 D2 F1 148.49(16) 1_556 4_555
F1 D2 D1 106.55(18) 1_556 2_455
F1 D2 D1 89.93(10) 1_556 3_646
F1 D2 D1 148.49(16) 1_556 4_555
F1 D2 F2 152.03(18) 1_556 4_554
F1 D2 F2 59.65(11) 1_556 4_555
F1 D2 F2 104.26(16) 1_556 8_456
F1 D2 F2 60.88(12) 1_556 8_556
F1 D2 D2 152.03(18) 1_556 4_554
F1 D2 D2 59.65(11) 1_556 4_555
F1 D2 D2 104.26(16) 1_556 8_456
F1 D2 D2 60.88(12) 1_556 8_556
F1 D2 F1 162.56(16) 2_455 3_646
F1 D2 F1 89.90(10) 2_455 4_555
F1 D2 D1 106.55(18) 2_455 1_556
F1 D2 D1 162.56(16) 2_455 3_646
F1 D2 D1 89.90(10) 2_455 4_555
F1 D2 F2 60.11(11) 2_455 4_554
F1 D2 F2 123.56(16) 2_455 4_555
F1 D2 F2 59.39(12) 2_455 8_456
F1 D2 F2 133.73(17) 2_455 8_556
F1 D2 D2 60.11(11) 2_455 4_554
F1 D2 D2 123.56(16) 2_455 4_555
F1 D2 D2 59.39(12) 2_455 8_456
F1 D2 D2 133.73(17) 2_455 8_556
F1 D2 F1 72.82(14) 3_646 4_555
F1 D2 D1 89.93(10) 3_646 1_556
F1 D2 D1 162.56(16) 3_646 2_455
F1 D2 D1 72.82(14) 3_646 4_555
F1 D2 F2 107.27(15) 3_646 4_554
F1 D2 F2 59.95(11) 3_646 4_555
F1 D2 F2 111.70(15) 3_646 8_456
F1 D2 F2 59.48(11) 3_646 8_556
F1 D2 D2 107.27(15) 3_646 4_554
F1 D2 D2 59.95(11) 3_646 4_555
F1 D2 D2 111.70(15) 3_646 8_456
F1 D2 D2 59.48(11) 3_646 8_556
F1 D2 D1 148.49(16) 4_555 1_556
F1 D2 D1 89.90(10) 4_555 2_455
F1 D2 D1 72.82(14) 4_555 3_646
F1 D2 F2 59.44(11) 4_555 4_554
F1 D2 F2 88.84(14) 4_555 4_555
F1 D2 F2 60.91(11) 4_555 8_456
F1 D2 F2 124.80(16) 4_555 8_556
F1 D2 D2 59.44(11) 4_555 4_554
F1 D2 D2 88.84(14) 4_555 4_555
F1 D2 D2 60.91(11) 4_555 8_456
F1 D2 D2 124.80(16) 4_555 8_556
D1 D2 D1 106.55(18) 1_556 2_455
D1 D2 D1 89.93(10) 1_556 3_646
D1 D2 D1 148.49(16) 1_556 4_555
D1 D2 F2 152.03(18) 1_556 4_554
D1 D2 F2 59.65(11) 1_556 4_555
D1 D2 F2 104.26(16) 1_556 8_456
D1 D2 F2 60.88(12) 1_556 8_556
D1 D2 D2 152.03(18) 1_556 4_554
D1 D2 D2 59.65(11) 1_556 4_555
D1 D2 D2 104.26(16) 1_556 8_456
D1 D2 D2 60.88(12) 1_556 8_556
D1 D2 D1 162.56(16) 2_455 3_646
D1 D2 D1 89.90(10) 2_455 4_555
D1 D2 F2 60.11(11) 2_455 4_554
D1 D2 F2 123.56(16) 2_455 4_555
D1 D2 F2 59.39(12) 2_455 8_456
D1 D2 F2 133.73(17) 2_455 8_556
D1 D2 D2 60.11(11) 2_455 4_554
D1 D2 D2 123.56(16) 2_455 4_555
D1 D2 D2 59.39(12) 2_455 8_456
D1 D2 D2 133.73(17) 2_455 8_556
D1 D2 D1 72.82(14) 3_646 4_555
D1 D2 F2 107.27(15) 3_646 4_554
D1 D2 F2 59.95(11) 3_646 4_555
D1 D2 F2 111.70(15) 3_646 8_456
D1 D2 F2 59.48(11) 3_646 8_556
D1 D2 D2 107.27(15) 3_646 4_554
D1 D2 D2 59.95(11) 3_646 4_555
D1 D2 D2 111.70(15) 3_646 8_456
D1 D2 D2 59.48(11) 3_646 8_556
D1 D2 F2 59.44(11) 4_555 4_554
D1 D2 F2 88.84(14) 4_555 4_555
D1 D2 F2 60.91(11) 4_555 8_456
D1 D2 F2 124.80(16) 4_555 8_556
D1 D2 D2 59.44(11) 4_555 4_554
D1 D2 D2 88.84(14) 4_555 4_555
D1 D2 D2 60.91(11) 4_555 8_456
D1 D2 D2 124.80(16) 4_555 8_556
F2 D2 F2 148.24(15) 4_554 4_555
F2 D2 F2 89.97(13) 4_554 8_456
F2 D2 F2 108.72(14) 4_554 8_556
F2 D2 D2 148.24(15) 4_554 4_555
F2 D2 D2 89.97(13) 4_554 8_456
F2 D2 D2 108.72(14) 4_554 8_556
F2 D2 F2 71.28(12) 4_555 8_456
F2 D2 F2 90.03(13) 4_555 8_556
F2 D2 D2 148.24(15) 4_555 4_554
F2 D2 D2 71.28(12) 4_555 8_456
F2 D2 D2 90.03(13) 4_555 8_556
F2 D2 F2 160.83(16) 8_456 8_556
F2 D2 D2 89.97(13) 8_456 4_554
F2 D2 D2 71.28(12) 8_456 4_555
F2 D2 D2 160.83(16) 8_456 8_556
F2 D2 D2 108.72(14) 8_556 4_554
F2 D2 D2 90.03(13) 8_556 4_555
F2 D2 D2 160.83(16) 8_556 8_456
D2 D2 D2 148.24(15) 4_554 4_555
D2 D2 D2 89.97(13) 4_554 8_456
D2 D2 D2 108.72(14) 4_554 8_556
D2 D2 D2 71.28(12) 4_555 8_456
D2 D2 D2 90.03(13) 4_555 8_556
D2 D2 D2 160.83(16) 8_456 8_556

loop_
_geom_bond_atom_site_label_1
_geom_bond_atom_site_label_2
_geom_bond_distance
_geom_bond_site_symmetry_2
Na1 F1 2.483(6) 1_555
Na1 F1 2.329(7) 2_455
Na1 D1 2.483(6) 1_555
Na1 D1 2.329(7) 2_455
Na1 F2 2.647(5) 1_554
Na1 F2 2.349(4) 2_455
Na1 F2 2.684(4) 4_554
Na1 F2 2.684(4) 6_554
Na1 F2 2.647(5) 7_554
Na1 F2 2.349(4) 8_455
Na1 D2 2.647(5) 1_554
Na1 D2 2.349(4) 2_455
Na1 D2 2.684(4) 4_554
Na1 D2 2.684(4) 6_554
Na1 D2 2.647(5) 7_554
Na1 D2 2.349(4) 8_455
Mg1 F1 1.9679(7) 2_455
Mg1 F1 1.9679(7) 4_555
Mg1 D1 1.9679(7) 2_455
Mg1 D1 1.9679(7) 4_555
Mg1 F2 1.972(2) 1_555
Mg1 F2 1.970(2) 4_554
Mg1 F2 1.972(2) 5_556
Mg1 F2 1.970(2) 8_456
Mg1 D2 1.972(2) 1_555
Mg1 D2 1.970(2) 4_554
Mg1 D2 1.972(2) 5_556
Mg1 D2 1.970(2) 8_456
F1 Na1 2.483(6) 1_555
F1 Na1 2.329(7) 2_555
F1 Mg1 1.9679(7) 2_555
F1 Mg1 1.9679(7) 4_554
F1 F2 2.762(3) 1_554
F1 F2 2.803(3) 2_555
F1 F2 2.808(3) 3_656
F1 F2 2.768(3) 4_554
F1 F2 2.808(3) 5_656
F1 F2 2.768(3) 6_554
F1 F2 2.762(3) 7_554
F1 F2 2.803(3) 8_555
F1 D2 2.762(3) 1_554
F1 D2 2.803(3) 2_555
F1 D2 2.808(3) 3_656
F1 D2 2.768(3) 4_554
F1 D2 2.808(3) 5_656
F1 D2 2.768(3) 6_554
F1 D2 2.762(3) 7_554
F1 D2 2.803(3) 8_555
D1 Na1 2.483(6) 1_555
D1 Na1 2.329(7) 2_555
D1 Mg1 1.9679(7) 2_555
D1 Mg1 1.9679(7) 4_554
D1 F2 2.762(3) 1_554
D1 F2 2.803(3) 2_555
D1 F2 2.808(3) 3_656
D1 F2 2.768(3) 4_554
D1 F2 2.808(3) 5_656
D1 F2 2.768(3) 6_554
D1 F2 2.762(3) 7_554
D1 F2 2.803(3) 8_555
D1 D2 2.762(3) 1_554
D1 D2 2.803(3) 2_555
D1 D2 2.808(3) 3_656
D1 D2 2.768(3) 4_554
D1 D2 2.808(3) 5_656
D1 D2 2.768(3) 6_554
D1 D2 2.762(3) 7_554
D1 D2 2.803(3) 8_555
F2 Na1 2.647(5) 1_556
F2 Na1 2.349(4) 2_555
F2 Na1 2.684(4) 4_555
F2 Mg1 1.972(2) 1_555
F2 Mg1 1.970(2) 4_555
F2 F1 2.762(3) 1_556
F2 F1 2.803(3) 2_455
F2 F1 2.808(3) 3_646
F2 F1 2.768(3) 4_555
F2 D1 2.762(3) 1_556
F2 D1 2.803(3) 2_455
F2 D1 2.808(3) 3_646
F2 D1 2.768(3) 4_555
F2 F2 2.803(3) 4_554
F2 F2 2.803(3) 4_555
F2 F2 2.772(3) 8_456
F2 F2 2.772(3) 8_556
F2 D2 2.803(3) 4_554
F2 D2 2.803(3) 4_555
F2 D2 2.772(3) 8_456
F2 D2 2.772(3) 8_556
D2 Na1 2.647(5) 1_556
D2 Na1 2.349(4) 2_555
D2 Na1 2.684(4) 4_555
D2 Mg1 1.972(2) 1_555
D2 Mg1 1.970(2) 4_555
D2 F1 2.762(3) 1_556
D2 F1 2.803(3) 2_455
D2 F1 2.808(3) 3_646
D2 F1 2.768(3) 4_555
D2 D1 2.762(3) 1_556
D2 D1 2.803(3) 2_455
D2 D1 2.808(3) 3_646
D2 D1 2.768(3) 4_555
D2 F2 2.803(3) 4_554
D2 F2 2.803(3) 4_555
D2 F2 2.772(3) 8_456
D2 F2 2.772(3) 8_556
D2 D2 2.803(3) 4_554
D2 D2 2.803(3) 4_555
D2 D2 2.772(3) 8_456
D2 D2 2.772(3) 8_556
